data_7054057
loop_
_publ_author_name
'Abherv\'e, Alexandre'
'Clemente-Juan, Juan Modesto'
'Clemente-Le\'on, Miguel'
'Coronado, Eugenio'
'Boonmak, Jaursup'
'Youngme, Sujittra'

_publ_section_title
;
 Tuning the nuclearity of iron(iii) polynuclear clusters by using
 tetradentate Schiff-base ligands
;
_journal_issue 5
_journal_name_full 'New Journal of Chemistry'
_journal_page_first 2105
_journal_paper_doi 10.1039/c3nj01516e
_journal_volume 38
_journal_year 2014
_chemical_formula_sum 'C173 H236 Cl4 Fe12 N92 O35 S20'
_chemical_formula_weight 5617.37
_chemical_name_systematic
;
 ?
;
_space_group_crystal_system triclinic
_space_group_IT_number 2
_space_group_name_Hall '-P 1'
_space_group_name_H-M_alt 'P -1'
_symmetry_space_group_name_Hall '-P 1'
_symmetry_space_group_name_H-M 'P -1'
_atom_sites_solution_hydrogens geom
_audit_creation_method SHELXL-2013
_cell_angle_alpha 70.309(3)
_cell_angle_beta 79.499(3)
_cell_angle_gamma 77.344(3)
_cell_formula_units_Z 1
_cell_length_a 17.1614(6)
_cell_length_b 17.3252(6)
_cell_length_c 24.4236(7)
_cell_measurement_reflns_used 7286
_cell_measurement_temperature 120(2)
_cell_measurement_theta_max 30.4158
_cell_measurement_theta_min 2.9380
_cell_volume 6624.3(4)
_computing_structure_refinement 'SHELXL-2013 (Sheldrick, 2013)'
_diffrn_ambient_temperature 120(2)
_diffrn_measured_fraction_theta_full 0.998
_diffrn_measured_fraction_theta_max 0.997
_diffrn_measurement_device_type 'Xcalibur, Sapphire3, Gemini'
_diffrn_measurement_method '\w scans'
_diffrn_radiation_monochromator graphite
_diffrn_radiation_source 'fine-focus sealed tube'
_diffrn_radiation_type MoK\a
_diffrn_radiation_wavelength 0.71073
_diffrn_reflns_av_R_equivalents 0.1269
_diffrn_reflns_av_unetI/netI 0.1702
_diffrn_reflns_Laue_measured_fraction_full 0.998
_diffrn_reflns_Laue_measured_fraction_max 0.997
_diffrn_reflns_limit_h_max 22
_diffrn_reflns_limit_h_min -22
_diffrn_reflns_limit_k_max 22
_diffrn_reflns_limit_k_min -22
_diffrn_reflns_limit_l_max 31
_diffrn_reflns_limit_l_min -31
_diffrn_reflns_number 105489
_diffrn_reflns_point_group_measured_fraction_full 0.998
_diffrn_reflns_point_group_measured_fraction_max 0.997
_diffrn_reflns_theta_full 25.242
_diffrn_reflns_theta_max 27.484
_diffrn_reflns_theta_min 2.944
_exptl_absorpt_coefficient_mu 0.910
_exptl_absorpt_correction_T_max 0.982
_exptl_absorpt_correction_T_min 0.947
_exptl_absorpt_correction_type multi-scan
_exptl_crystal_colour prism
_exptl_crystal_density_diffrn 1.397
_exptl_crystal_description red
_exptl_crystal_F_000 2854
_exptl_crystal_size_max 0.060
_exptl_crystal_size_mid 0.060
_exptl_crystal_size_min 0.020
_refine_diff_density_max 1.382
_refine_diff_density_min -1.294
_refine_diff_density_rms 0.132
_refine_ls_extinction_method none
_refine_ls_goodness_of_fit_ref 1.051
_refine_ls_hydrogen_treatment constr
_refine_ls_matrix_type full
_refine_ls_number_parameters 1493
_refine_ls_number_reflns 30332
_refine_ls_number_restraints 7
_refine_ls_restrained_S_all 1.053
_refine_ls_R_factor_all 0.1937
_refine_ls_R_factor_gt 0.0968
_refine_ls_shift/su_max 0.001
_refine_ls_shift/su_mean 0.000
_refine_ls_structure_factor_coef Fsqd
_refine_ls_weighting_details 'w=1/[\s^2^(Fo^2^)+(0.1341P)^2^+4.7058P] where P=(Fo^2^+2Fc^2^)/3'
_refine_ls_weighting_scheme calc
_refine_ls_wR_factor_gt 0.2427
_refine_ls_wR_factor_ref 0.3045
_reflns_Friedel_coverage 0.000
_reflns_number_gt 14588
_reflns_number_total 30332
_reflns_threshold_expression 'I > 2\s(I)'
_cod_data_source_file c3nj01516e2.cif
_cod_data_source_block shelx
_cod_database_code 7054057
_shelx_space_group_comment
;
The symmetry employed for this shelxl refinement is uniquely defined
by the following loop, which should always be used as a source of
symmetry information in preference to the above space-group names.
They are only intended as comments.
;
_shelx_estimated_absorpt_t_min 0.947
_shelx_estimated_absorpt_t_max 0.982
_shelxl_version_number 2013-4

loop_
_space_group_symop_operation_xyz
'x, y, z'
'-x, -y, -z'

loop_
_atom_site_label
_atom_site_type_symbol
_atom_site_fract_x
_atom_site_fract_y
_atom_site_fract_z
_atom_site_U_iso_or_equiv
_atom_site_adp_type
_atom_site_occupancy
_atom_site_site_symmetry_order
_atom_site_calc_flag
_atom_site_refinement_flags_posn
_atom_site_refinement_flags_adp
_atom_site_refinement_flags_occupancy
_atom_site_disorder_assembly
_atom_site_disorder_group
C1 C 0.8702(5) 0.4096(5) 0.8507(3) 0.042(2) Uani 1 1 d . . . . .
H1 H 0.8655 0.4558 0.8645 0.051 Uiso 1 1 calc R U . . .
C2 C 0.8654(7) 0.2838(6) 0.8508(4) 0.061(3) Uani 1 1 d . . . . .
C3 C 0.8519(10) 0.1962(6) 0.8741(4) 0.112(5) Uani 1 1 d . . . . .
H3A H 0.8700 0.1705 0.9130 0.168 Uiso 1 1 calc R U . . .
H3B H 0.8823 0.1653 0.8477 0.168 Uiso 1 1 calc R U . . .
H3C H 0.7945 0.1949 0.8769 0.168 Uiso 1 1 calc R U . . .
C4 C 0.8925(5) 0.3302(5) 0.7957(3) 0.0385(18) Uani 1 1 d . . . . .
C5 C 0.9063(5) 0.3159(4) 0.7400(3) 0.0353(17) Uani 1 1 d . . . . .
H5 H 0.9048 0.2628 0.7375 0.042 Uiso 1 1 calc R U . . .
C6 C 0.9251(4) 0.3609(4) 0.6367(3) 0.0287(15) Uani 1 1 d . . . . .
H6A H 0.9464 0.3015 0.6409 0.034 Uiso 1 1 calc R U . . .
H6B H 0.9619 0.3948 0.6070 0.034 Uiso 1 1 calc R U . . .
C7 C 0.8417(4) 0.3841(4) 0.6171(3) 0.0281(15) Uani 1 1 d . . . . .
H7A H 0.8432 0.3665 0.5823 0.034 Uiso 1 1 calc R U . . .
H7B H 0.8038 0.3543 0.6487 0.034 Uiso 1 1 calc R U . . .
C8 C 0.8226(4) 0.5179(5) 0.5486(3) 0.0322(16) Uani 1 1 d . . . . .
H8 H 0.8433 0.4922 0.5190 0.039 Uiso 1 1 calc R U . . .
C9 C 0.8019(4) 0.6060(4) 0.5333(3) 0.0287(15) Uani 1 1 d . . . . .
C10 C 0.8083(4) 0.6693(5) 0.4804(3) 0.0396(19) Uani 1 1 d . . . . .
C11 C 0.8346(5) 0.6660(6) 0.4198(3) 0.054(2) Uani 1 1 d . . . . .
H11A H 0.7914 0.6958 0.3953 0.082 Uiso 1 1 calc R U . . .
H11B H 0.8474 0.6079 0.4202 0.082 Uiso 1 1 calc R U . . .
H11C H 0.8825 0.6922 0.4038 0.082 Uiso 1 1 calc R U . . .
C12 C 0.7654(4) 0.7215(5) 0.5539(3) 0.0356(17) Uani 1 1 d . . . . .
H12 H 0.7472 0.7611 0.5746 0.043 Uiso 1 1 calc R U . . .
C13 C 0.6157(4) 0.5188(5) 0.5908(3) 0.0371(18) Uani 1 1 d . . . . .
H13 H 0.6461 0.4766 0.5751 0.044 Uiso 1 1 calc R U . . .
C14 C 0.5151(5) 0.6117(5) 0.6114(4) 0.043(2) Uani 1 1 d . . . . .
C15 C 0.4312(5) 0.6639(6) 0.6079(5) 0.065(3) Uani 1 1 d . . . . .
H15A H 0.3909 0.6271 0.6225 0.097 Uiso 1 1 calc R U . . .
H15B H 0.4251 0.6970 0.5671 0.097 Uiso 1 1 calc R U . . .
H15C H 0.4236 0.7010 0.6318 0.097 Uiso 1 1 calc R U . . .
C16 C 0.5793(4) 0.6096(4) 0.6373(3) 0.0331(17) Uani 1 1 d . . . . .
C17 C 0.5949(4) 0.6574(4) 0.6699(3) 0.0305(16) Uani 1 1 d . . . . .
H17 H 0.5547 0.7004 0.6786 0.037 Uiso 1 1 calc R U . . .
C18 C 0.6854(4) 0.6941(4) 0.7168(3) 0.0304(16) Uani 1 1 d . . . . .
H18A H 0.6428 0.7438 0.7132 0.036 Uiso 1 1 calc R U . . .
H18B H 0.7363 0.7133 0.6964 0.036 Uiso 1 1 calc R U . . .
C19 C 0.6947(4) 0.6510(4) 0.7805(3) 0.0313(16) Uani 1 1 d . . . . .
H19A H 0.7255 0.5942 0.7853 0.038 Uiso 1 1 calc R U . . .
H19B H 0.7258 0.6816 0.7939 0.038 Uiso 1 1 calc R U . . .
C20 C 0.6018(5) 0.5753(5) 0.8509(3) 0.0394(19) Uani 1 1 d . . . . .
H20 H 0.6398 0.5259 0.8521 0.047 Uiso 1 1 calc R U . . .
C21 C 0.5252(5) 0.5721(5) 0.8874(4) 0.046(2) Uani 1 1 d . . . . .
C22 C 0.4881(7) 0.5084(6) 0.9259(5) 0.078(4) Uani 1 1 d . . . . .
C23 C 0.5180(9) 0.4178(6) 0.9480(6) 0.118(6) Uani 1 1 d . . . . .
H23A H 0.4910 0.3949 0.9874 0.178 Uiso 1 1 calc R U . . .
H23B H 0.5762 0.4082 0.9494 0.178 Uiso 1 1 calc R U . . .
H23C H 0.5067 0.3905 0.9219 0.178 Uiso 1 1 calc R U . . .
C24 C 0.4068(6) 0.6284(6) 0.9144(4) 0.068(3) Uani 1 1 d . . . . .
H24 H 0.3593 0.6673 0.9183 0.082 Uiso 1 1 calc R U . . .
C25 C 0.6219(6) 0.7164(5) 0.9392(4) 0.052(2) Uani 1 1 d . . . . .
H25 H 0.6715 0.6849 0.9283 0.062 Uiso 1 1 calc R U . . .
C26 C 0.5282(6) 0.7755(5) 0.9917(3) 0.046(2) Uani 1 1 d . . . . .
C27 C 0.4838(7) 0.8010(6) 1.0437(4) 0.063(3) Uani 1 1 d . . . . .
H27A H 0.4827 0.7517 1.0784 0.094 Uiso 1 1 calc R U . . .
H27B H 0.4285 0.8275 1.0360 0.094 Uiso 1 1 calc R U . . .
H27C H 0.5111 0.8404 1.0506 0.094 Uiso 1 1 calc R U . . .
C28 C 0.5022(4) 0.7863(4) 0.9392(3) 0.0324(17) Uani 1 1 d . . . . .
C29 C 0.4308(4) 0.8292(4) 0.9138(3) 0.0317(17) Uani 1 1 d . . . . .
H29 H 0.3878 0.8560 0.9350 0.038 Uiso 1 1 calc R U . . .
C30 C 0.3536(4) 0.8800(5) 0.8339(3) 0.0352(17) Uani 1 1 d . . . . .
H30A H 0.3100 0.8894 0.8648 0.042 Uiso 1 1 calc R U . . .
H30B H 0.3354 0.8484 0.8130 0.042 Uiso 1 1 calc R U . . .
C31 C 0.3699(4) 0.9632(4) 0.7911(3) 0.0364(18) Uani 1 1 d . . . . .
H31A H 0.3201 0.9941 0.7734 0.044 Uiso 1 1 calc R U . . .
H31B H 0.3842 0.9963 0.8127 0.044 Uiso 1 1 calc R U . . .
C32 C 0.4168(4) 0.9496(4) 0.6971(3) 0.0350(17) Uani 1 1 d . . . . .
H32 H 0.3623 0.9558 0.6912 0.042 Uiso 1 1 calc R U . . .
C33 C 0.4803(4) 0.9349(5) 0.6529(3) 0.0387(19) Uani 1 1 d . . . . .
C34 C 0.4833(5) 0.9201(5) 0.6008(3) 0.0387(18) Uani 1 1 d . . . . .
C35 C 0.4185(5) 0.9145(6) 0.5702(4) 0.054(2) Uani 1 1 d . . . . .
H35A H 0.4210 0.9544 0.5306 0.081 Uiso 1 1 calc R U . . .
H35B H 0.3661 0.9274 0.5920 0.081 Uiso 1 1 calc R U . . .
H35C H 0.4255 0.8581 0.5677 0.081 Uiso 1 1 calc R U . . .
C36 C 0.6058(5) 0.9161(5) 0.6181(3) 0.0393(18) Uani 1 1 d . . . . .
H36 H 0.6627 0.9104 0.6130 0.047 Uiso 1 1 calc R U . . .
C37 C 0.4933(5) 1.1408(5) 0.6879(4) 0.045(2) Uani 1 1 d . . . . .
H37 H 0.4374 1.1394 0.6933 0.054 Uiso 1 1 calc R U . . .
C38 C 0.6087(5) 1.1907(5) 0.6618(4) 0.049(2) Uani 1 1 d . . . . .
C39 C 0.6620(6) 1.2531(5) 0.6373(5) 0.071(3) Uani 1 1 d . . . . .
H39A H 0.6430 1.2937 0.6013 0.107 Uiso 1 1 calc R U . . .
H39B H 0.7168 1.2255 0.6284 0.107 Uiso 1 1 calc R U . . .
H39C H 0.6616 1.2816 0.6659 0.107 Uiso 1 1 calc R U . . .
C40 C 0.6217(4) 1.1046(5) 0.6874(3) 0.0385(18) Uani 1 1 d . . . . .
C41 C 0.6931(5) 1.0431(5) 0.6973(3) 0.0379(18) Uani 1 1 d . . . . .
H41 H 0.7449 1.0585 0.6855 0.046 Uiso 1 1 calc R U . . .
C42 C 0.7583(4) 0.9011(4) 0.7287(4) 0.0377(18) Uani 1 1 d . . . . .
H42A H 0.8067 0.9276 0.7133 0.045 Uiso 1 1 calc R U . . .
H42B H 0.7569 0.8650 0.7051 0.045 Uiso 1 1 calc R U . . .
C43 C 0.7641(5) 0.8479(5) 0.7924(4) 0.052(2) Uani 1 1 d . . . . .
H43A H 0.7095 0.8397 0.8120 0.063 Uiso 1 1 calc R U . . .
H43B H 0.7960 0.7925 0.7933 0.063 Uiso 1 1 calc R U . . .
C44 C 0.7588(6) 0.9187(6) 0.8636(4) 0.068(3) Uani 1 1 d . . . . .
H44 H 0.7018 0.9247 0.8691 0.081 Uiso 1 1 calc R U . . .
C45 C 0.7987(7) 0.9461(8) 0.8965(4) 0.078(3) Uani 1 1 d . . . . .
N23A N 0.8560(11) 0.9933(9) 0.9583(7) 0.050(4) Uiso 0.5 1 d . . P A 1
H23D H 0.8602 1.0148 0.9854 0.060 Uiso 0.5 1 calc R U P A 1
C46A C 0.7834(17) 0.9893(14) 0.9425(10) 0.054(6) Uiso 0.5 1 d . . P A 1
C47A C 0.6993(19) 1.033(2) 0.9631(14) 0.118(10) Uiso 0.5 1 d . . P A 1
H47A H 0.7006 1.0399 1.0010 0.176 Uiso 0.5 1 calc R U P A 1
H47B H 0.6590 0.9981 0.9672 0.176 Uiso 0.5 1 calc R U P A 1
H47C H 0.6852 1.0871 0.9343 0.176 Uiso 0.5 1 calc R U P A 1
C48A C 0.9206(12) 0.9593(11) 0.9261(8) 0.040(4) Uiso 0.5 1 d . . P A 1
H48A H 0.9765 0.9515 0.9289 0.048 Uiso 0.5 1 calc R U P A 1
N23B N 0.8166(14) 0.9903(11) 0.9539(9) 0.059(5) Uiso 0.5 1 d . . P A 2
H23E H 0.8128 1.0136 0.9814 0.071 Uiso 0.5 1 calc R U P A 2
C46B C 0.7568(16) 0.9676(16) 0.9404(11) 0.072(7) Uiso 0.5 1 d . . P A 2
C47B C 0.6763(18) 0.979(2) 0.9718(15) 0.113(10) Uiso 0.5 1 d . . P A 2
H47D H 0.6421 1.0261 0.9470 0.170 Uiso 0.5 1 calc R U P A 2
H47E H 0.6796 0.9904 1.0079 0.170 Uiso 0.5 1 calc R U P A 2
H47F H 0.6532 0.9285 0.9814 0.170 Uiso 0.5 1 calc R U P A 2
C48B C 0.8857(14) 0.9728(12) 0.9194(9) 0.052(5) Uiso 0.5 1 d . . P A 2
H48B H 0.9349 0.9874 0.9218 0.062 Uiso 0.5 1 calc R U P A 2
C49A C 0.9094(12) 0.6939(12) 0.9167(8) 0.055(5) Uiso 0.5 1 d . . P B 1
H49A H 0.8626 0.6819 0.9078 0.066 Uiso 0.5 1 calc R U P B 1
C50A C 1.0221(10) 0.6687(10) 0.9541(7) 0.043(4) Uiso 0.5 1 d . . P B 1
C51A C 1.0859(11) 0.6191(11) 0.9923(8) 0.055(5) Uiso 0.5 1 d . . P B 1
H51A H 1.0610 0.5870 1.0302 0.083 Uiso 0.5 1 calc R U P B 1
H51B H 1.1162 0.6568 0.9985 0.083 Uiso 0.5 1 calc R U P B 1
H51C H 1.1226 0.5811 0.9734 0.083 Uiso 0.5 1 calc R U P B 1
N26A N 0.9559(10) 0.6396(11) 0.9560(7) 0.066(4) Uiso 0.5 1 d . . P B 1
H26A H 0.9444 0.5914 0.9797 0.080 Uiso 0.5 1 calc R U P B 1
C49B C 0.8790(11) 0.7328(11) 0.9294(8) 0.048(4) Uiso 0.5 1 d . . P B 2
H49B H 0.8241 0.7400 0.9242 0.057 Uiso 0.5 1 calc R U P B 2
C50B C 0.9821(15) 0.7073(14) 0.9726(10) 0.075(6) Uiso 0.5 1 d . . P B 2
C51B C 1.039(2) 0.667(2) 1.0235(15) 0.136(12) Uiso 0.5 1 d . . P B 2
H51D H 1.0823 0.6993 1.0157 0.203 Uiso 0.5 1 calc R U P B 2
H51E H 1.0618 0.6096 1.0251 0.203 Uiso 0.5 1 calc R U P B 2
H51F H 1.0072 0.6682 1.0611 0.203 Uiso 0.5 1 calc R U P B 2
N26B N 0.9136(11) 0.6840(12) 0.9773(8) 0.078(5) Uiso 0.5 1 d . . P B 2
H26B H 0.8938 0.6442 1.0061 0.093 Uiso 0.5 1 calc R U P B 2
C52 C 1.0069(7) 0.7521(7) 0.9138(4) 0.077(4) Uani 1 1 d . . . . .
C53 C 1.0639(6) 0.8073(6) 0.8860(4) 0.059(3) Uani 1 1 d . . . . .
H53 H 1.1144 0.7968 0.9002 0.070 Uiso 1 1 calc R U . . .
C54 C 1.1043(5) 0.9257(5) 0.8141(4) 0.0414(19) Uani 1 1 d . . . . .
H54A H 1.1406 0.9205 0.8428 0.050 Uiso 1 1 calc R U . . .
H54B H 1.0753 0.9838 0.8027 0.050 Uiso 1 1 calc R U . . .
C55 C 1.1539(4) 0.9088(5) 0.7613(3) 0.0394(19) Uani 1 1 d . . . . .
H55A H 1.1919 0.9487 0.7449 0.047 Uiso 1 1 calc R U . . .
H55B H 1.1858 0.8521 0.7730 0.047 Uiso 1 1 calc R U . . .
C56 C 1.0925(4) 0.9851(5) 0.6754(3) 0.0368(18) Uani 1 1 d . . . . .
H56 H 1.1186 1.0295 0.6728 0.044 Uiso 1 1 calc R U . . .
C57 C 1.0396(4) 0.9956(4) 0.6345(3) 0.0295(16) Uani 1 1 d . . . . .
C58 C 1.0137(5) 1.0592(5) 0.5871(4) 0.0417(19) Uani 1 1 d . . . . .
C59 C 1.0315(6) 1.1467(5) 0.5614(4) 0.059(3) Uani 1 1 d . . . . .
H59A H 1.0671 1.1516 0.5246 0.088 Uiso 1 1 calc R U . . .
H59B H 1.0578 1.1592 0.5891 0.088 Uiso 1 1 calc R U . . .
H59C H 0.9811 1.1860 0.5539 0.088 Uiso 1 1 calc R U . . .
C60 C 0.9583(4) 0.9503(5) 0.6000(3) 0.0352(17) Uani 1 1 d . . . . .
H60 H 0.9263 0.9157 0.5945 0.042 Uiso 1 1 calc R U . . .
C61 C 1.2100(4) 0.8233(5) 0.6125(3) 0.0394(19) Uani 1 1 d . . . . .
H61 H 1.2394 0.8531 0.6255 0.047 Uiso 1 1 calc R U . . .
C62 C 1.1780(5) 0.7586(5) 0.5578(4) 0.0397(19) Uani 1 1 d . . . . .
C63 C 1.1844(6) 0.7260(6) 0.5083(4) 0.055(2) Uani 1 1 d . . . . .
H63A H 1.1859 0.7718 0.4715 0.083 Uiso 1 1 calc R U . . .
H63B H 1.1378 0.6995 0.5125 0.083 Uiso 1 1 calc R U . . .
H63C H 1.2338 0.6849 0.5081 0.083 Uiso 1 1 calc R U . . .
C64 C 1.1199(4) 0.7604(5) 0.6057(3) 0.0363(18) Uani 1 1 d . . . . .
C65 C 1.0442(4) 0.7306(4) 0.6242(3) 0.0305(16) Uani 1 1 d . . . . .
H65 H 1.0271 0.7004 0.6039 0.037 Uiso 1 1 calc R U . . .
C66 C 0.9228(4) 0.7185(4) 0.6889(3) 0.0297(16) Uani 1 1 d . . . . .
H66A H 0.9092 0.6974 0.6596 0.036 Uiso 1 1 calc R U . . .
H66B H 0.8805 0.7661 0.6928 0.036 Uiso 1 1 calc R U . . .
C67 C 0.9255(4) 0.6496(4) 0.7481(3) 0.0265(15) Uani 1 1 d . . . . .
H67A H 0.9488 0.6670 0.7754 0.032 Uiso 1 1 calc R U . . .
H67B H 0.8702 0.6402 0.7653 0.032 Uiso 1 1 calc R U . . .
C68 C 1.0493(4) 0.5566(5) 0.7468(3) 0.0359(18) Uani 1 1 d . . . . .
H68 H 1.0726 0.5933 0.7579 0.043 Uiso 1 1 calc R U . . .
C69 C 1.0975(4) 0.4823(5) 0.7365(3) 0.0352(17) Uani 1 1 d . . . . .
C70 C 1.1784(5) 0.4532(6) 0.7325(5) 0.059(3) Uani 1 1 d . . . . .
C71 C 1.2492(6) 0.4913(8) 0.7351(7) 0.101(5) Uani 1 1 d . . . . .
H71A H 1.2290 0.5423 0.7458 0.152 Uiso 1 1 calc R U . . .
H71B H 1.2814 0.5045 0.6967 0.152 Uiso 1 1 calc R U . . .
H71C H 1.2826 0.4516 0.7644 0.152 Uiso 1 1 calc R U . . .
C72 C 1.1128(5) 0.3686(5) 0.7157(3) 0.0423(19) Uani 1 1 d . . . . .
H72 H 1.1025 0.3220 0.7077 0.051 Uiso 1 1 calc R U . . .
C73 C 0.9929(4) 0.5733(4) 0.5756(3) 0.0254(15) Uani 1 1 d . . . . .
C74 C 0.6931(5) 0.4049(5) 0.7706(4) 0.050(2) Uani 1 1 d . . . . .
C75 C 0.4062(5) 0.7534(4) 0.7454(3) 0.0333(17) Uani 1 1 d . . . . .
C76 C 0.5210(5) 0.9877(5) 0.8663(4) 0.048(2) Uani 1 1 d . . . . .
C77 C 0.8981(5) 1.0640(5) 0.7293(4) 0.044(2) Uani 1 1 d . . . . .
C78 C 1.1464(6) 0.6816(6) 0.8069(4) 0.056(2) Uani 1 1 d . . . . .
N1 N 0.8957(3) 0.4095(4) 0.7962(2) 0.0308(13) Uani 1 1 d . . . . .
N2 N 0.8520(5) 0.3355(5) 0.8833(3) 0.062(2) Uani 1 1 d . . . . .
H2 H 0.8338 0.3223 0.9208 0.074 Uiso 1 1 calc R U . . .
N3 N 0.9207(3) 0.3757(3) 0.6937(2) 0.0273(13) Uani 1 1 d . . . . .
N4 N 0.8132(3) 0.4730(3) 0.6029(2) 0.0269(13) Uani 1 1 d . . . . .
N5 N 0.7847(4) 0.7412(4) 0.4956(3) 0.0384(15) Uani 1 1 d . . . . .
H5A H 0.7826 0.7921 0.4710 0.046 Uiso 1 1 calc R U . . .
N6 N 0.7748(3) 0.6403(3) 0.5789(2) 0.0297(13) Uani 1 1 d . . . . .
N7 N 0.6427(3) 0.5504(4) 0.6243(3) 0.0331(14) Uani 1 1 d . . . . .
N8 N 0.5404(4) 0.5539(4) 0.5817(3) 0.0455(17) Uani 1 1 d . . . . .
H8A H 0.5113 0.5423 0.5602 0.055 Uiso 1 1 calc R U . . .
N9 N 0.6648(3) 0.6413(3) 0.6877(2) 0.0260(12) Uani 1 1 d . . . . .
N10 N 0.6170(3) 0.6457(3) 0.8173(2) 0.0270(13) Uani 1 1 d . . . . .
N11 N 0.4154(6) 0.5456(5) 0.9431(4) 0.095(4) Uani 1 1 d . . . . .
H11 H 0.3789 0.5203 0.9691 0.114 Uiso 1 1 calc R U . . .
N12 N 0.4727(4) 0.6473(4) 0.8808(3) 0.0418(16) Uani 1 1 d . . . . .
N13 N 0.5641(4) 0.7492(4) 0.9054(2) 0.0341(14) Uani 1 1 d . . . . .
N14 N 0.6038(5) 0.7317(4) 0.9900(3) 0.055(2) Uani 1 1 d . . . . .
H14 H 0.6354 0.7162 1.0178 0.065 Uiso 1 1 calc R U . . .
N15 N 0.4251(3) 0.8313(4) 0.8609(3) 0.0324(14) Uani 1 1 d . . . . .
N16 N 0.4344(3) 0.9544(3) 0.7448(3) 0.0294(13) Uani 1 1 d . . . . .
N17 N 0.5623(4) 0.9086(4) 0.5799(3) 0.0425(16) Uani 1 1 d . . . . .
H17A H 0.5820 0.8980 0.5468 0.051 Uiso 1 1 calc R U . . .
N18 N 0.5588(4) 0.9325(4) 0.6636(3) 0.0349(14) Uani 1 1 d . . . . .
N19 N 0.5494(4) 1.0750(4) 0.7035(3) 0.0365(15) Uani 1 1 d . . . . .
N20 N 0.5260(4) 1.2107(4) 0.6634(3) 0.054(2) Uani 1 1 d . . . . .
H20A H 0.4987 1.2613 0.6503 0.065 Uiso 1 1 calc R U . . .
N21 N 0.6853(3) 0.9669(3) 0.7224(3) 0.0294(13) Uani 1 1 d . . . . .
N22 N 0.8013(4) 0.8844(4) 0.8251(3) 0.0471(18) Uani 1 1 d . . . . .
N24 N 0.8801(5) 0.9381(5) 0.8862(3) 0.067(2) Uani 1 1 d . . . . .
N25 N 0.9358(5) 0.7693(5) 0.8904(3) 0.062(2) Uani 1 1 d . . . . .
N27 N 1.0461(4) 0.8704(4) 0.8423(3) 0.0398(16) Uani 1 1 d . . . . .
N28 N 1.1052(3) 0.9158(4) 0.7161(3) 0.0310(14) Uani 1 1 d . . . . .
N29 N 0.9612(4) 1.0304(4) 0.5662(3) 0.0410(16) Uani 1 1 d . . . . .
H29A H 0.9340 1.0585 0.5363 0.049 Uiso 1 1 calc R U . . .
N30 N 1.0051(3) 0.9277(3) 0.6404(3) 0.0302(13) Uani 1 1 d . . . . .
N31 N 1.1417(3) 0.8019(4) 0.6388(3) 0.0327(14) Uani 1 1 d . . . . .
N32 N 1.2347(4) 0.7980(4) 0.5638(3) 0.0421(16) Uani 1 1 d . . . . .
H32A H 1.2796 0.8059 0.5403 0.050 Uiso 1 1 calc R U . . .
N33 N 1.0008(3) 0.7464(3) 0.6691(3) 0.0270(13) Uani 1 1 d . . . . .
N34 N 0.9741(3) 0.5719(3) 0.7408(2) 0.0268(13) Uani 1 1 d . . . . .
N35 N 1.1864(4) 0.3814(5) 0.7188(4) 0.059(2) Uani 1 1 d . . . . .
H35 H 1.2321 0.3489 0.7129 0.070 Uiso 1 1 calc R U . . .
N36 N 1.0576(3) 0.4293(4) 0.7254(3) 0.0312(14) Uani 1 1 d . . . . .
N37 N 0.9822(4) 0.5355(4) 0.6242(3) 0.0333(14) Uani 1 1 d . . . . .
N38 N 0.7162(4) 0.4451(4) 0.7277(3) 0.0327(14) Uani 1 1 d . . . . .
N39 N 0.4645(4) 0.7524(4) 0.7613(3) 0.0359(15) Uani 1 1 d . . . . .
N40 N 0.5484(4) 0.9719(4) 0.8232(3) 0.0344(14) Uani 1 1 d . . . . .
N41 N 0.9221(4) 0.9997(4) 0.7618(3) 0.0401(16) Uani 1 1 d . . . . .
N42 N 1.1126(4) 0.7246(4) 0.7675(3) 0.0394(15) Uani 1 1 d . . . . .
O1 O 0.8336(3) 0.5510(3) 0.69588(19) 0.0272(10) Uani 1 1 d . . . . .
O2 O 0.5872(3) 0.8314(3) 0.7792(2) 0.0290(11) Uani 1 1 d . . . . .
O3 O 0.9566(3) 0.8300(3) 0.7602(2) 0.0304(11) Uani 1 1 d . . . . .
S1 S 1.00817(13) 0.62886(13) 0.50709(8) 0.0422(5) Uani 1 1 d . . . . .
S2 S 0.6591(3) 0.3478(3) 0.83643(18) 0.1381(18) Uani 1 1 d . . . . .
S3 S 0.32321(15) 0.7586(2) 0.72098(14) 0.0794(9) Uani 1 1 d . . . . .
S4 S 0.4827(3) 1.0094(2) 0.92483(14) 0.1264(18) Uani 1 1 d . . . . .
S5 S 0.86474(16) 1.15311(14) 0.68338(13) 0.0637(7) Uani 1 1 d . . . . .
S6 S 1.1930(3) 0.6196(2) 0.8607(2) 0.1363(18) Uani 1 1 d . . . . .
S100 S 0.70552(17) 0.50125(19) 0.42947(14) 0.0795(9) Uani 1 1 d . . . . .
N100 N 0.5826(5) 0.4239(5) 0.5010(4) 0.060(2) Uani 1 1 d . . . . .
C100 C 0.6356(6) 0.4564(5) 0.4703(4) 0.047(2) Uani 1 1 d . . . . .
S300 S 0.75753(17) 0.24277(19) 0.01646(12) 0.0737(8) Uani 1 1 d . . . . .
C300 C 0.7997(10) 0.1520(8) 0.0275(4) 0.095(5) Uani 1 1 d . . . . .
N300 N 0.8324(16) 0.0845(8) 0.0368(5) 0.249(13) Uani 1 1 d . . . . .
Cl1 Cl 0.78894(14) -0.01911(18) 0.52926(12) 0.0653(7) Uani 1 1 d . . . . .
O1P O 0.8585(4) 0.0112(4) 0.4938(3) 0.0609(17) Uani 1 1 d . . . . .
O2P O 0.7607(5) 0.0235(5) 0.5735(3) 0.087(2) Uani 1 1 d . . . . .
O3P O 0.8073(4) -0.1060(4) 0.5626(3) 0.072(2) Uani 1 1 d . . . . .
O4P O 0.7268(5) -0.0061(6) 0.4959(4) 0.107(3) Uani 1 1 d . . . . .
S200 S 0.0684(3) 0.1658(3) 0.7195(2) 0.0456(12) Uiso 0.5 1 d . . P C 1
N200 N 0.2379(10) 0.1286(10) 0.7087(7) 0.050(4) Uiso 0.5 1 d . . P C 1
C200 C 0.1711(11) 0.1454(10) 0.7144(8) 0.036(4) Uiso 0.5 1 d . . P C 1
Cl2 Cl 0.4185(2) 0.1767(2) 0.54441(18) 0.0419(9) Uiso 0.5 1 d . . P D 1
O5P O 0.3918(7) 0.1155(8) 0.5312(4) 0.033(3) Uiso 0.5 1 d . . P D 1
O6P O 0.4307(14) 0.2403(14) 0.4911(10) 0.135(7) Uiso 0.5 1 d . . P D 1
O7P O 0.3660(12) 0.2123(12) 0.5836(9) 0.117(6) Uiso 0.5 1 d . . P D 1
O8P O 0.4959(8) 0.1332(8) 0.5640(6) 0.070(4) Uiso 0.5 1 d . . P D 1
O1W O 0.2292(6) 0.0991(6) 0.5944(4) 0.032(2) Uiso 0.5 1 d . . P E 1
S250 S 0.0791(5) 0.1570(5) 0.7435(4) 0.090(2) Uiso 0.5 1 d . . P F 2
N250 N 0.229(4) 0.152(3) 0.722(3) 0.25(3) Uiso 0.5 1 d . . P F 2
C250 C 0.155(2) 0.1418(19) 0.7415(15) 0.104(10) Uiso 0.5 1 d . . P F 2
S500 S 0.2709(6) 0.1106(6) 0.6320(4) 0.139(3) Uiso 0.5 1 d D . P G 2
N500 N 0.3710(18) 0.138(2) 0.5284(10) 0.146(15) Uiso 0.5 1 d D . P G 2
C500 C 0.3442(16) 0.1124(19) 0.5775(10) 0.121(10) Uiso 0.5 1 d D . P G 2
C5M C 0.4823(17) 0.2404(16) 0.5075(12) 0.089(7) Uiso 0.5 1 d . . P H 2
O5M O 0.4283(6) 0.2621(6) 0.5436(4) 0.037(2) Uiso 0.5 1 d . . P H 2
S400 S 0.1730(3) 0.4146(3) 0.1014(2) 0.0509(11) Uiso 0.5 1 d . . P I 1
C400 C 0.2517(14) 0.4711(14) 0.0636(10) 0.059(6) Uiso 0.5 1 d . . P I 1
N400 N 0.2932(13) 0.5054(13) 0.0393(9) 0.074(5) Uiso 0.5 1 d . . P I 1
Cl3 Cl 0.2293(3) 0.4713(3) 0.0426(2) 0.0474(11) Uiso 0.5 1 d . . P J 2
O9P O 0.2558(10) 0.5408(11) 0.0424(7) 0.081(5) Uiso 0.5 1 d . . P J 2
O10P O 0.1506(14) 0.4915(14) 0.0262(10) 0.140(7) Uiso 0.5 1 d . . P J 2
O11P O 0.2250(8) 0.4141(7) 0.0992(5) 0.052(3) Uiso 0.5 1 d . . P J 2
O12P O 0.2746(10) 0.4428(10) -0.0035(7) 0.093(5) Uiso 0.5 1 d . . P J 2
Fe1 Fe 0.93106(6) 0.48876(6) 0.70892(4) 0.0248(2) Uani 1 1 d . . . . .
Fe2 Fe 0.75238(6) 0.54464(6) 0.66175(4) 0.0252(2) Uani 1 1 d . . . . .
Fe3 Fe 0.52748(6) 0.75397(6) 0.82420(4) 0.0271(2) Uani 1 1 d . . . . .
Fe4 Fe 0.56379(6) 0.94207(6) 0.74746(4) 0.0271(2) Uani 1 1 d . . . . .
Fe5 Fe 0.92886(6) 0.88088(7) 0.81580(5) 0.0350(3) Uani 1 1 d . . . . .
Fe6 Fe 1.04582(6) 0.81953(6) 0.70995(4) 0.0267(2) Uani 1 1 d . . . . .
O100 O 0.4320(8) 0.3880(8) 0.7925(6) 0.068(4) Uiso 0.5 1 d . . P . .
C101 C 0.4299(11) 0.5209(11) 0.7859(8) 0.059(5) Uiso 0.5 1 d D . P . .
C102 C 0.4647(10) 0.4530(10) 0.7576(7) 0.050(4) Uiso 0.5 1 d D . P . .
C103 C 0.4574(17) 0.3172(16) 0.7751(12) 0.112(9) Uiso 0.5 1 d D . P . .
C104 C 0.4129(13) 0.2423(13) 0.8103(10) 0.078(6) Uiso 0.5 1 d D . P . .
C1M C 0.4518(17) 0.3526(17) 0.5698(11) 0.110(9) Uiso 0.5 1 d D . P . .
O1M O 0.4707(5) 0.3764(5) 0.6086(4) 0.026(2) Uiso 0.5 1 d D . P . .
C2M C 0.318(2) 0.244(2) 0.7394(9) 0.151(13) Uiso 0.5 1 d D . P . .
O2M O 0.3186(5) 0.2687(5) 0.6818(4) 0.028(2) Uiso 0.5 1 d D . P . .
C3M C 0.679(2) 0.690(2) 0.0891(15) 0.123(11) Uiso 0.5 1 d . . P . .
O3M O 0.8453(14) 0.5830(14) 0.0880(10) 0.146(8) Uiso 0.5 1 d . . P . .
C4M C 0.948(2) 0.500(2) 0.1072(17) 0.154(13) Uiso 0.5 1 d . . P . .
O4M O 0.9841(18) 0.4717(18) 0.0482(13) 0.187(11) Uiso 0.5 1 d . . P . .
O2W O 0.6660(12) 0.6382(13) 0.0957(9) 0.113(6) Uiso 0.5 1 d . . P . .
O3W O 0.3603(5) 0.8238(5) 0.4739(3) 0.085(2) Uiso 1 1 d . . . . .
O7W O 0.8313(18) 0.8048(19) 0.0999(13) 0.199(12) Uiso 0.5 1 d . . P . .
O8W O 0.882(3) 0.693(3) 0.113(2) 0.31(2) Uiso 0.5 1 d . . P . .
O9W O 1.051(2) 1.039(3) 0.9294(18) 0.271(18) Uiso 0.5 1 d . . P . .

loop_
_atom_site_aniso_label
_atom_site_aniso_U_11
_atom_site_aniso_U_22
_atom_site_aniso_U_33
_atom_site_aniso_U_23
_atom_site_aniso_U_13
_atom_site_aniso_U_12
C1 0.052(5) 0.056(5) 0.024(4) -0.021(4) 0.001(4) -0.011(4)
C2 0.099(8) 0.046(5) 0.043(5) -0.009(4) -0.001(5) -0.036(5)
C3 0.229(17) 0.057(7) 0.038(6) -0.002(5) 0.036(8) -0.063(9)
C4 0.044(5) 0.038(4) 0.027(4) -0.004(3) 0.000(3) -0.006(4)
C5 0.049(5) 0.027(4) 0.036(4) -0.016(3) -0.003(4) -0.011(3)
C6 0.037(4) 0.024(4) 0.027(4) -0.013(3) 0.001(3) -0.007(3)
C7 0.036(4) 0.027(4) 0.023(4) -0.011(3) 0.001(3) -0.008(3)
C8 0.025(4) 0.042(4) 0.034(4) -0.020(3) 0.000(3) -0.004(3)
C9 0.028(4) 0.032(4) 0.026(4) -0.011(3) 0.004(3) -0.008(3)
C10 0.024(4) 0.046(5) 0.040(5) -0.007(4) -0.002(3) 0.001(3)
C11 0.046(5) 0.069(6) 0.033(5) -0.009(4) 0.008(4) 0.001(4)
C12 0.037(4) 0.039(5) 0.031(4) -0.015(3) 0.002(3) -0.004(3)
C13 0.025(4) 0.049(5) 0.045(5) -0.025(4) -0.011(3) 0.001(3)
C14 0.030(4) 0.055(5) 0.050(5) -0.030(4) -0.001(4) 0.001(4)
C15 0.035(5) 0.089(7) 0.085(7) -0.058(6) -0.015(5) 0.016(5)
C16 0.027(4) 0.032(4) 0.042(4) -0.016(3) -0.003(3) -0.001(3)
C17 0.030(4) 0.034(4) 0.032(4) -0.018(3) -0.003(3) -0.004(3)
C18 0.035(4) 0.028(4) 0.030(4) -0.011(3) 0.001(3) -0.010(3)
C19 0.024(4) 0.035(4) 0.038(4) -0.020(3) -0.002(3) 0.000(3)
C20 0.049(5) 0.030(4) 0.032(4) -0.008(3) 0.001(4) 0.001(4)
C21 0.053(5) 0.029(4) 0.049(5) -0.015(4) 0.017(4) -0.007(4)
C22 0.080(8) 0.034(5) 0.095(8) -0.011(5) 0.034(6) -0.008(5)
C23 0.163(13) 0.034(6) 0.111(10) 0.001(6) 0.071(9) -0.026(7)
C24 0.065(7) 0.054(6) 0.074(7) -0.021(5) 0.034(5) -0.021(5)
C25 0.054(6) 0.051(5) 0.046(5) -0.014(4) -0.009(4) 0.000(4)
C26 0.072(6) 0.036(5) 0.031(4) -0.010(4) -0.004(4) -0.009(4)
C27 0.102(8) 0.055(6) 0.042(5) -0.029(5) -0.011(5) -0.011(6)
C28 0.041(4) 0.023(4) 0.030(4) -0.006(3) 0.007(3) -0.011(3)
C29 0.038(4) 0.023(4) 0.036(4) -0.017(3) 0.009(3) -0.007(3)
C30 0.025(4) 0.043(5) 0.038(4) -0.017(4) 0.005(3) -0.008(3)
C31 0.031(4) 0.036(4) 0.039(4) -0.012(3) 0.000(3) -0.001(3)
C32 0.025(4) 0.036(4) 0.033(4) -0.003(3) -0.003(3) 0.003(3)
C33 0.032(4) 0.046(5) 0.029(4) -0.003(3) -0.003(3) -0.003(4)
C34 0.043(5) 0.038(5) 0.035(4) -0.009(3) -0.010(4) -0.006(4)
C35 0.048(5) 0.072(6) 0.043(5) -0.018(5) -0.014(4) -0.009(5)
C36 0.040(5) 0.037(4) 0.039(5) -0.008(4) -0.005(4) -0.008(4)
C37 0.042(5) 0.023(4) 0.055(5) 0.001(4) 0.001(4) -0.005(4)
C38 0.043(5) 0.028(4) 0.059(6) 0.001(4) 0.002(4) -0.003(4)
C39 0.061(6) 0.024(5) 0.103(8) 0.007(5) 0.003(6) -0.009(4)
C40 0.031(4) 0.030(4) 0.046(5) -0.004(3) 0.005(3) -0.008(3)
C41 0.031(4) 0.033(4) 0.044(5) -0.010(4) 0.008(3) -0.009(3)
C42 0.025(4) 0.029(4) 0.056(5) -0.013(4) 0.000(3) -0.004(3)
C43 0.026(4) 0.043(5) 0.065(6) 0.009(4) -0.001(4) -0.005(4)
C44 0.037(5) 0.078(7) 0.059(6) -0.013(5) 0.029(5) 0.010(5)
C45 0.077(8) 0.098(9) 0.043(6) -0.032(6) 0.021(6) 0.009(7)
C52 0.096(9) 0.095(8) 0.044(6) 0.010(5) -0.033(6) -0.054(7)
C53 0.064(6) 0.074(7) 0.045(5) -0.014(5) -0.028(5) -0.016(5)
C54 0.045(5) 0.037(4) 0.049(5) -0.018(4) -0.009(4) -0.012(4)
C55 0.030(4) 0.049(5) 0.053(5) -0.028(4) -0.010(4) -0.011(4)
C56 0.033(4) 0.038(5) 0.048(5) -0.021(4) 0.003(4) -0.018(3)
C57 0.033(4) 0.019(4) 0.037(4) -0.011(3) -0.001(3) -0.007(3)
C58 0.043(5) 0.039(5) 0.042(5) -0.011(4) -0.001(4) -0.011(4)
C59 0.070(7) 0.046(5) 0.062(6) -0.007(5) -0.015(5) -0.021(5)
C60 0.031(4) 0.034(4) 0.039(4) -0.011(3) -0.001(3) -0.005(3)
C61 0.028(4) 0.056(5) 0.045(5) -0.027(4) -0.007(4) -0.007(4)
C62 0.031(4) 0.041(5) 0.052(5) -0.020(4) -0.007(4) -0.005(3)
C63 0.055(6) 0.062(6) 0.059(6) -0.040(5) 0.009(5) -0.012(5)
C64 0.027(4) 0.046(5) 0.039(4) -0.021(4) 0.002(3) -0.005(3)
C65 0.030(4) 0.033(4) 0.035(4) -0.020(3) -0.002(3) -0.006(3)
C66 0.025(4) 0.027(4) 0.044(4) -0.021(3) -0.007(3) -0.001(3)
C67 0.024(4) 0.029(4) 0.033(4) -0.018(3) 0.002(3) -0.008(3)
C68 0.034(4) 0.042(5) 0.042(5) -0.025(4) -0.005(3) -0.009(3)
C69 0.029(4) 0.042(5) 0.038(4) -0.020(4) -0.008(3) 0.000(3)
C70 0.024(4) 0.072(7) 0.098(8) -0.046(6) -0.023(5) 0.004(4)
C71 0.036(6) 0.102(9) 0.204(15) -0.096(10) -0.039(7) 0.009(6)
C72 0.036(5) 0.043(5) 0.049(5) -0.024(4) -0.004(4) 0.005(4)
C73 0.020(3) 0.026(4) 0.033(4) -0.013(3) 0.000(3) -0.006(3)
C74 0.040(5) 0.043(5) 0.054(6) -0.007(4) 0.006(4) -0.004(4)
C75 0.031(4) 0.035(4) 0.036(4) -0.019(3) -0.003(3) 0.002(3)
C76 0.058(6) 0.029(4) 0.057(6) -0.020(4) 0.016(4) -0.018(4)
C77 0.038(5) 0.032(5) 0.067(6) -0.025(4) 0.011(4) -0.014(4)
C78 0.057(6) 0.050(6) 0.070(7) -0.019(5) -0.029(5) -0.008(5)
N1 0.031(3) 0.036(3) 0.031(3) -0.019(3) -0.001(3) -0.007(3)
N2 0.098(7) 0.061(5) 0.025(4) -0.009(4) 0.014(4) -0.037(5)
N3 0.029(3) 0.031(3) 0.023(3) -0.010(3) 0.002(2) -0.010(3)
N4 0.025(3) 0.030(3) 0.028(3) -0.013(3) -0.003(2) -0.002(2)
N5 0.030(3) 0.030(4) 0.047(4) -0.008(3) 0.000(3) 0.001(3)
N6 0.033(3) 0.029(3) 0.025(3) -0.007(3) 0.000(3) -0.005(3)
N7 0.030(3) 0.032(3) 0.040(4) -0.016(3) -0.003(3) -0.003(3)
N8 0.034(4) 0.061(5) 0.058(5) -0.036(4) -0.015(3) -0.006(3)
N9 0.028(3) 0.029(3) 0.025(3) -0.015(2) 0.003(2) -0.007(2)
N10 0.035(3) 0.026(3) 0.021(3) -0.008(2) 0.001(2) -0.008(3)
N11 0.090(7) 0.033(5) 0.127(8) -0.009(5) 0.063(6) -0.025(5)
N12 0.037(4) 0.036(4) 0.046(4) -0.011(3) 0.018(3) -0.014(3)
N13 0.037(4) 0.040(4) 0.025(3) -0.013(3) 0.000(3) -0.005(3)
N14 0.069(5) 0.055(5) 0.038(4) -0.010(4) -0.023(4) -0.001(4)
N15 0.021(3) 0.036(4) 0.038(4) -0.013(3) 0.008(3) -0.008(3)
N16 0.018(3) 0.030(3) 0.034(3) -0.009(3) 0.003(2) 0.002(2)
N17 0.048(4) 0.047(4) 0.029(4) -0.010(3) 0.003(3) -0.009(3)
N18 0.031(3) 0.038(4) 0.029(3) -0.002(3) 0.003(3) -0.010(3)
N19 0.029(3) 0.030(3) 0.042(4) -0.005(3) -0.001(3) 0.001(3)
N20 0.042(4) 0.029(4) 0.075(5) -0.008(4) -0.003(4) 0.008(3)
N21 0.023(3) 0.028(3) 0.039(4) -0.015(3) 0.000(3) -0.004(2)
N22 0.031(4) 0.048(4) 0.051(4) -0.004(3) 0.001(3) -0.006(3)
N24 0.080(6) 0.084(6) 0.049(5) -0.044(5) 0.018(4) -0.021(5)
N25 0.071(5) 0.089(6) 0.031(4) -0.004(4) -0.012(4) -0.047(5)
N27 0.042(4) 0.038(4) 0.044(4) -0.014(3) -0.007(3) -0.013(3)
N28 0.027(3) 0.029(3) 0.043(4) -0.018(3) -0.004(3) -0.006(3)
N29 0.043(4) 0.031(4) 0.043(4) 0.001(3) -0.015(3) -0.006(3)
N30 0.030(3) 0.028(3) 0.034(3) -0.009(3) -0.006(3) -0.007(3)
N31 0.030(3) 0.040(4) 0.033(3) -0.017(3) 0.002(3) -0.011(3)
N32 0.025(3) 0.056(4) 0.046(4) -0.020(3) 0.000(3) -0.006(3)
N33 0.020(3) 0.024(3) 0.042(4) -0.014(3) -0.007(3) -0.005(2)
N34 0.027(3) 0.029(3) 0.029(3) -0.015(3) 0.002(2) -0.008(2)
N35 0.030(4) 0.062(5) 0.099(6) -0.055(5) -0.020(4) 0.018(3)
N36 0.029(3) 0.033(3) 0.035(3) -0.016(3) -0.006(3) -0.003(3)
N37 0.038(4) 0.040(4) 0.022(3) -0.009(3) 0.003(3) -0.013(3)
N38 0.031(3) 0.029(3) 0.040(4) -0.011(3) -0.007(3) -0.006(3)
N39 0.028(3) 0.037(4) 0.042(4) -0.016(3) 0.003(3) -0.005(3)
N40 0.030(3) 0.039(4) 0.039(4) -0.022(3) 0.005(3) -0.007(3)
N41 0.039(4) 0.037(4) 0.052(4) -0.026(3) 0.005(3) -0.010(3)
N42 0.036(4) 0.040(4) 0.047(4) -0.020(3) -0.011(3) -0.003(3)
O1 0.024(2) 0.031(3) 0.030(3) -0.014(2) -0.003(2) -0.003(2)
O2 0.021(2) 0.036(3) 0.031(3) -0.014(2) 0.002(2) -0.004(2)
O3 0.027(3) 0.029(3) 0.038(3) -0.013(2) -0.002(2) -0.008(2)
S1 0.0456(12) 0.0495(13) 0.0278(10) -0.0068(9) 0.0030(9) -0.0147(10)
S2 0.149(4) 0.100(3) 0.096(3) 0.021(2) 0.061(3) -0.024(3)
S3 0.0389(14) 0.117(2) 0.109(2) -0.075(2) -0.0281(14) 0.0130(14)
S4 0.237(5) 0.076(2) 0.080(2) -0.0606(18) 0.095(3) -0.092(3)
S5 0.0634(16) 0.0327(12) 0.099(2) -0.0148(12) -0.0260(15) -0.0118(11)
S6 0.169(4) 0.095(3) 0.138(4) 0.005(2) -0.117(3) 0.008(3)
S100 0.0557(17) 0.083(2) 0.089(2) -0.0154(17) -0.0006(15) -0.0129(15)
N100 0.060(5) 0.069(5) 0.059(5) -0.025(4) -0.022(4) -0.009(4)
C100 0.049(5) 0.046(5) 0.051(5) -0.015(4) -0.021(4) -0.003(4)
S300 0.0702(18) 0.089(2) 0.0523(16) -0.0143(14) 0.0227(13) -0.0299(16)
C300 0.207(15) 0.064(8) 0.024(5) -0.025(5) 0.012(7) -0.050(9)
N300 0.62(4) 0.062(8) 0.044(7) -0.034(6) -0.011(12) 0.002(14)
Cl1 0.0389(13) 0.0867(19) 0.0774(18) -0.0328(15) -0.0085(12) -0.0119(12)
O1P 0.050(4) 0.080(5) 0.046(4) -0.015(3) -0.002(3) -0.007(3)
O2P 0.084(5) 0.107(6) 0.083(5) -0.057(5) 0.010(4) -0.018(5)
O3P 0.059(4) 0.058(4) 0.104(6) -0.022(4) -0.022(4) -0.015(3)
O4P 0.075(5) 0.181(9) 0.082(6) -0.039(6) -0.027(5) -0.046(6)
Fe1 0.0243(5) 0.0258(5) 0.0259(5) -0.0113(4) 0.0001(4) -0.0052(4)
Fe2 0.0240(5) 0.0273(5) 0.0267(5) -0.0126(4) -0.0002(4) -0.0047(4)
Fe3 0.0264(5) 0.0266(5) 0.0274(5) -0.0106(4) 0.0042(4) -0.0053(4)
Fe4 0.0224(5) 0.0269(5) 0.0295(6) -0.0085(4) 0.0028(4) -0.0042(4)
Fe5 0.0316(6) 0.0420(7) 0.0366(6) -0.0207(5) 0.0024(5) -0.0088(5)
Fe6 0.0244(5) 0.0256(5) 0.0347(6) -0.0144(4) -0.0030(4) -0.0057(4)

loop_
_atom_type_symbol
_atom_type_description
_atom_type_scat_dispersion_real
_atom_type_scat_dispersion_imag
_atom_type_scat_source
C C 0.0033 0.0016 'International Tables Vol C Tables 4.2.6.8 and 6.1.1.4'
H H 0.0000 0.0000 'International Tables Vol C Tables 4.2.6.8 and 6.1.1.4'
N N 0.0061 0.0033 'International Tables Vol C Tables 4.2.6.8 and 6.1.1.4'
O O 0.0106 0.0060 'International Tables Vol C Tables 4.2.6.8 and 6.1.1.4'
S S 0.1246 0.1234 'International Tables Vol C Tables 4.2.6.8 and 6.1.1.4'
Cl Cl 0.1484 0.1585 'International Tables Vol C Tables 4.2.6.8 and 6.1.1.4'
Fe Fe 0.3463 0.8444 'International Tables Vol C Tables 4.2.6.8 and 6.1.1.4'

loop_
_geom_angle_atom_site_label_1
_geom_angle_atom_site_label_2
_geom_angle_atom_site_label_3
_geom_angle
N1 C1 N2 110.0(7)
N2 C2 C4 104.9(7)
N2 C2 C3 123.9(8)
C4 C2 C3 131.2(9)
C2 C4 N1 109.3(7)
C2 C4 C5 132.6(8)
N1 C4 C5 117.4(6)
N3 C5 C4 119.1(6)
N3 C6 C7 109.5(5)
N4 C7 C6 111.2(5)
N4 C8 C9 119.8(6)
C10 C9 N6 109.6(6)
C10 C9 C8 132.8(7)
N6 C9 C8 117.4(6)
N5 C10 C9 104.4(7)
N5 C10 C11 124.8(7)
C9 C10 C11 130.8(8)
N6 C12 N5 111.4(7)
N7 C13 N8 111.0(7)
C16 C14 N8 105.2(6)
C16 C14 C15 134.1(7)
N8 C14 C15 120.7(7)
C14 C16 N7 109.5(6)
C14 C16 C17 133.5(7)
N7 C16 C17 116.9(6)
N9 C17 C16 118.7(6)
N9 C18 C19 113.5(6)
N10 C19 C18 112.4(6)
N10 C20 C21 118.4(7)
C22 C21 N12 109.5(7)
C22 C21 C20 134.0(8)
N12 C21 C20 116.3(7)
N11 C22 C21 105.0(8)
N11 C22 C23 124.1(9)
C21 C22 C23 130.8(10)
N12 C24 N11 110.8(9)
N13 C25 N14 112.9(8)
N14 C26 C28 106.1(7)
N14 C26 C27 124.3(8)
C28 C26 C27 129.5(9)
C26 C28 N13 108.6(7)
C26 C28 C29 133.3(7)
N13 C28 C29 118.0(6)
N15 C29 C28 118.9(6)
N15 C30 C31 111.5(6)
N16 C31 C30 112.6(6)
N16 C32 C33 119.3(7)
C34 C33 N18 109.4(7)
C34 C33 C32 134.3(7)
N18 C33 C32 116.3(7)
N17 C34 C33 105.7(7)
N17 C34 C35 123.2(7)
C33 C34 C35 131.1(8)
N18 C36 N17 111.2(7)
N19 C37 N20 110.9(7)
N20 C38 C40 103.0(7)
N20 C38 C39 123.0(7)
C40 C38 C39 133.9(8)
N19 C40 C38 110.8(7)
N19 C40 C41 116.1(6)
C38 C40 C41 133.0(7)
N21 C41 C40 118.3(7)
N21 C42 C43 112.0(6)
N22 C43 C42 113.4(7)
N22 C44 C45 118.7(9)
C46B C45 N24 123.2(17)
C46B C45 C44 117.4(16)
N24 C45 C44 118.8(9)
N24 C45 C46A 99.4(15)
C44 C45 C46A 141.8(15)
C46B C45 C48B 85.1(15)
N24 C45 C48B 39.0(8)
C44 C45 C48B 157.5(10)
C46B C45 N23B 43.0(13)
N24 C45 N23B 80.9(10)
C44 C45 N23B 160.3(11)
C48B C45 N23B 42.2(9)
C48A N23A C46A 111.1(16)
N23A C46A C45 110.1(17)
N23A C46A C47A 125(2)
C45 C46A C47A 124(3)
N23A C48A N24 101.6(15)
C46B N23B C48B 111(2)
C46B N23B C45 42.7(13)
C48B N23B C45 68.0(14)
C45 C46B N23B 94(2)
C45 C46B C47B 145(3)
N23B C46B C47B 121(2)
N24 C48B N23B 115(2)
N24 C48B C45 46.0(10)
N23B C48B C45 69.8(14)
N26A C49A N25 113.6(16)
N26A C50A C52 102.5(14)
N26A C50A C51A 121.3(16)
C52 C50A C51A 135.9(15)
C50A N26A C49A 110.1(17)
N25 C49B N26B 107.7(16)
N26B C50B C52 111.5(19)
N26B C50B C51B 121(2)
C52 C50B C51B 125(2)
C50B N26B C49B 106.2(19)
N25 C52 C50B 99.9(12)
N25 C52 C53 117.6(8)
C50B C52 C53 134.9(13)
N25 C52 C50A 113.1(10)
C53 C52 C50A 127.3(11)
N27 C53 C52 119.4(8)
N27 C54 C55 114.0(6)
N28 C55 C54 112.6(6)
N28 C56 C57 119.9(6)
C58 C57 N30 108.5(6)
C58 C57 C56 134.7(7)
N30 C57 C56 116.8(6)
N29 C58 C57 105.9(6)
N29 C58 C59 123.2(7)
C57 C58 C59 130.8(8)
N30 C60 N29 110.7(7)
N31 C61 N32 111.9(7)
N32 C62 C64 104.3(7)
N32 C62 C63 122.6(7)
C64 C62 C63 133.2(7)
N31 C64 C62 110.1(6)
N31 C64 C65 117.6(6)
C62 C64 C65 132.2(7)
N33 C65 C64 117.6(6)
N33 C66 C67 110.3(5)
N34 C67 C66 110.6(5)
N34 C68 C69 118.4(6)
C70 C69 N36 110.0(7)
C70 C69 C68 133.1(7)
N36 C69 C68 116.8(6)
N35 C70 C69 104.6(7)
N35 C70 C71 123.8(8)
C69 C70 C71 131.3(8)
N36 C72 N35 110.3(7)
N37 C73 S1 178.6(6)
N38 C74 S2 177.3(9)
N39 C75 S3 177.6(8)
N40 C76 S4 179.5(9)
N41 C77 S5 179.4(8)
N42 C78 S6 178.1(9)
C1 N1 C4 105.5(6)
C1 N1 Fe1 143.1(5)
C4 N1 Fe1 111.2(4)
C1 N2 C2 110.3(7)
C5 N3 C6 117.0(6)
C5 N3 Fe1 114.9(4)
C6 N3 Fe1 128.0(4)
C8 N4 C7 118.0(6)
C8 N4 Fe2 113.5(5)
C7 N4 Fe2 128.5(4)
C12 N5 C10 109.1(6)
C12 N6 C9 105.5(6)
C12 N6 Fe2 142.8(5)
C9 N6 Fe2 111.3(4)
C13 N7 C16 105.7(6)
C13 N7 Fe2 141.6(5)
C16 N7 Fe2 112.6(4)
C13 N8 C14 108.7(6)
C17 N9 C18 120.1(6)
C17 N9 Fe2 116.6(4)
C18 N9 Fe2 122.8(4)
C20 N10 C19 119.6(6)
C20 N10 Fe3 116.4(5)
C19 N10 Fe3 123.8(4)
C22 N11 C24 109.3(8)
C24 N12 C21 105.3(7)
C24 N12 Fe3 141.7(6)
C21 N12 Fe3 112.8(5)
C25 N13 C28 104.4(6)
C25 N13 Fe3 143.0(6)
C28 N13 Fe3 112.1(5)
C25 N14 C26 108.0(7)
C29 N15 C30 118.4(6)
C29 N15 Fe3 113.7(5)
C30 N15 Fe3 127.9(5)
C32 N16 C31 118.9(6)
C32 N16 Fe4 113.9(5)
C31 N16 Fe4 127.1(5)
C36 N17 C34 108.9(7)
C36 N18 C33 104.8(6)
C36 N18 Fe4 141.4(5)
C33 N18 Fe4 113.3(5)
C37 N19 C40 105.6(6)
C37 N19 Fe4 141.2(5)
C40 N19 Fe4 113.1(4)
C37 N20 C38 109.6(7)
C41 N21 C42 119.4(6)
C41 N21 Fe4 116.4(5)
C42 N21 Fe4 124.1(4)
C44 N22 C43 121.8(8)
C44 N22 Fe5 115.5(7)
C43 N22 Fe5 122.6(5)
C48B N24 C45 95.0(13)
C45 N24 C48A 117.0(11)
C48B N24 Fe5 153.2(13)
C45 N24 Fe5 111.4(7)
C48A N24 Fe5 131.2(9)
C49B N25 C52 111.3(10)
C52 N25 C49A 100.1(11)
C49B N25 Fe5 131.9(10)
C52 N25 Fe5 111.8(6)
C49A N25 Fe5 144.9(9)
C53 N27 C54 119.0(7)
C53 N27 Fe5 114.2(6)
C54 N27 Fe5 126.7(5)
C56 N28 C55 118.9(6)
C56 N28 Fe6 113.8(5)
C55 N28 Fe6 127.2(5)
C60 N29 C58 107.7(6)
C60 N30 C57 107.1(6)
C60 N30 Fe6 139.7(5)
C57 N30 Fe6 113.1(4)
C61 N31 C64 105.3(6)
C61 N31 Fe6 142.2(5)
C64 N31 Fe6 112.0(4)
C62 N32 C61 108.4(6)
C65 N33 C66 119.5(6)
C65 N33 Fe6 117.3(5)
C66 N33 Fe6 123.1(4)
C68 N34 C67 118.9(6)
C68 N34 Fe1 116.9(5)
C67 N34 Fe1 123.7(4)
C72 N35 C70 108.9(6)
C72 N36 C69 106.1(6)
C72 N36 Fe1 140.3(5)
C69 N36 Fe1 111.3(4)
C73 N37 Fe1 163.6(6)
C74 N38 Fe2 162.9(7)
C75 N39 Fe3 151.4(6)
C76 N40 Fe4 163.9(6)
C77 N41 Fe5 161.4(6)
C78 N42 Fe6 166.1(7)
Fe2 O1 Fe1 133.9(3)
Fe4 O2 Fe3 132.8(3)
Fe6 O3 Fe5 133.0(3)
N100 C100 S100 178.9(9)
N300 C300 S300 177.9(16)
O4P Cl1 O1P 111.6(5)
O4P Cl1 O3P 110.4(5)
O1P Cl1 O3P 111.8(4)
O4P Cl1 O2P 108.7(5)
O1P Cl1 O2P 109.6(4)
O3P Cl1 O2P 104.5(5)
N200 C200 S200 175.0(18)
O5P Cl2 O7P 115.6(10)
O5P Cl2 O6P 106.6(11)
O7P Cl2 O6P 108.0(12)
O5P Cl2 O8P 101.6(8)
O7P Cl2 O8P 115.2(10)
O6P Cl2 O8P 109.3(11)
S250 C250 N250 157(4)
N500 C500 S500 152(3)
N400 C400 S400 175(3)
O9P Cl3 O11P 110.5(9)
O9P Cl3 O12P 108.8(10)
O11P Cl3 O12P 117.8(9)
O9P Cl3 O10P 111.4(12)
O11P Cl3 O10P 106.1(11)
O12P Cl3 O10P 102.0(12)
O1 Fe1 N37 94.4(2)
O1 Fe1 N34 96.4(2)
N37 Fe1 N34 94.3(2)
O1 Fe1 N3 102.2(2)
N37 Fe1 N3 91.4(2)
N34 Fe1 N3 160.0(2)
O1 Fe1 N1 97.0(2)
N37 Fe1 N1 165.2(2)
N34 Fe1 N1 93.7(2)
N3 Fe1 N1 77.0(2)
O1 Fe1 N36 171.2(2)
N37 Fe1 N36 83.8(2)
N34 Fe1 N36 75.1(2)
N3 Fe1 N36 86.5(2)
N1 Fe1 N36 86.3(2)
O1 Fe2 N38 95.7(2)
O1 Fe2 N6 97.6(2)
N38 Fe2 N6 165.7(2)
O1 Fe2 N9 97.1(2)
N38 Fe2 N9 97.3(2)
N6 Fe2 N9 86.1(2)
O1 Fe2 N4 102.5(2)
N38 Fe2 N4 95.4(2)
N6 Fe2 N4 76.8(2)
N9 Fe2 N4 155.5(2)
O1 Fe2 N7 172.2(2)
N38 Fe2 N7 85.5(2)
N6 Fe2 N7 82.0(2)
N9 Fe2 N7 75.1(2)
N4 Fe2 N7 85.1(2)
O2 Fe3 N39 98.4(2)
O2 Fe3 N13 94.5(2)
N39 Fe3 N13 164.6(2)
O2 Fe3 N10 96.5(2)
N39 Fe3 N10 94.3(2)
N13 Fe3 N10 92.6(2)
O2 Fe3 N12 171.2(2)
N39 Fe3 N12 85.8(3)
N13 Fe3 N12 82.6(2)
N10 Fe3 N12 75.4(2)
O2 Fe3 N15 101.2(2)
N39 Fe3 N15 92.6(2)
N13 Fe3 N15 76.5(2)
N10 Fe3 N15 159.8(2)
N12 Fe3 N15 86.2(2)
O2 Fe4 N40 97.4(2)
O2 Fe4 N18 92.5(2)
N40 Fe4 N18 167.6(2)
O2 Fe4 N21 98.0(2)
N40 Fe4 N21 94.6(2)
N18 Fe4 N21 91.4(2)
O2 Fe4 N19 173.3(2)
N40 Fe4 N19 85.8(2)
N18 Fe4 N19 85.3(2)
N21 Fe4 N19 75.7(2)
O2 Fe4 N16 99.1(2)
N40 Fe4 N16 94.0(2)
N18 Fe4 N16 77.0(2)
N21 Fe4 N16 159.6(2)
N19 Fe4 N16 86.5(2)
O3 Fe5 N41 97.5(2)
O3 Fe5 N22 97.6(3)
N41 Fe5 N22 93.4(3)
O3 Fe5 N25 96.9(3)
N41 Fe5 N25 165.2(3)
N22 Fe5 N25 88.4(3)
O3 Fe5 N27 100.6(2)
N41 Fe5 N27 96.8(3)
N22 Fe5 N27 157.8(3)
N25 Fe5 N27 77.0(3)
O3 Fe5 N24 172.8(3)
N41 Fe5 N24 85.1(3)
N22 Fe5 N24 75.6(3)
N25 Fe5 N24 81.1(3)
N27 Fe5 N24 85.7(3)
O3 Fe6 N42 97.2(2)
O3 Fe6 N30 95.1(2)
N42 Fe6 N30 165.5(2)
O3 Fe6 N33 95.2(2)
N42 Fe6 N33 98.9(2)
N30 Fe6 N33 87.6(2)
O3 Fe6 N28 100.3(2)
N42 Fe6 N28 94.0(2)
N30 Fe6 N28 76.2(2)
N33 Fe6 N28 158.3(2)
O3 Fe6 N31 169.8(2)
N42 Fe6 N31 88.1(2)
N30 Fe6 N31 81.0(2)
N33 Fe6 N31 75.2(2)
N28 Fe6 N31 88.0(2)
C102 O100 C103 113.6(16)
O100 C102 C101 103.9(14)
O100 C103 C104 115(2)

loop_
_geom_bond_atom_site_label_1
_geom_bond_atom_site_label_2
_geom_bond_distance
C1 N1 1.324(9)
C1 N2 1.332(10)
C2 N2 1.345(11)
C2 C4 1.370(11)
C2 C3 1.486(13)
C4 N1 1.391(9)
C4 C5 1.431(10)
C5 N3 1.278(9)
C6 N3 1.485(8)
C6 C7 1.519(9)
C7 N4 1.451(8)
C8 N4 1.292(9)
C8 C9 1.422(10)
C9 C10 1.389(10)
C9 N6 1.394(8)
C10 N5 1.374(10)
C10 C11 1.485(11)
C12 N6 1.317(9)
C12 N5 1.345(9)
C13 N7 1.318(9)
C13 N8 1.326(9)
C14 C16 1.354(10)
C14 N8 1.380(10)
C14 C15 1.524(11)
C16 N7 1.392(9)
C16 C17 1.420(10)
C17 N9 1.291(8)
C18 N9 1.461(8)
C18 C19 1.504(9)
C19 N10 1.468(8)
C20 N10 1.272(9)
C20 C21 1.447(11)
C21 C22 1.377(12)
C21 N12 1.390(10)
C22 N11 1.338(12)
C22 C23 1.483(14)
C24 N12 1.305(10)
C24 N11 1.355(12)
C25 N13 1.312(10)
C25 N14 1.325(11)
C26 N14 1.354(11)
C26 C28 1.375(10)
C26 C27 1.506(11)
C28 N13 1.401(9)
C28 C29 1.415(10)
C29 N15 1.300(9)
C30 N15 1.455(9)
C30 C31 1.518(10)
C31 N16 1.454(9)
C32 N16 1.290(9)
C32 C33 1.431(10)
C33 C34 1.370(11)
C33 N18 1.407(9)
C34 N17 1.354(10)
C34 C35 1.487(11)
C36 N18 1.323(9)
C36 N17 1.351(10)
C37 N19 1.317(9)
C37 N20 1.350(10)
C38 N20 1.383(10)
C38 C40 1.393(10)
C38 C39 1.470(11)
C40 N19 1.386(9)
C40 C41 1.435(10)
C41 N21 1.280(9)
C42 N21 1.490(9)
C42 C43 1.525(11)
C43 N22 1.466(11)
C44 N22 1.306(11)
C44 C45 1.391(15)
C45 C46B 1.30(3)
C45 N24 1.359(14)
C45 C46A 1.50(3)
C45 C48B 1.88(3)
C45 N23B 1.90(3)
N23A C48A 1.38(2)
N23A C46A 1.39(3)
C46A C47A 1.55(4)
C48A N24 1.47(2)
N23B C46B 1.30(3)
N23B C48B 1.36(3)
C46B C47B 1.46(4)
C48B N24 1.19(2)
C49A N26A 1.34(2)
C49A N25 1.38(2)
C50A N26A 1.33(2)
C50A C52 1.447(19)
C50A C51A 1.49(2)
C49B N25 1.336(19)
C49B N26B 1.34(2)
C50B N26B 1.30(3)
C50B C52 1.42(2)
C50B C51B 1.59(4)
C52 N25 1.373(12)
C52 C53 1.437(13)
C53 N27 1.270(10)
C54 N27 1.454(10)
C54 C55 1.489(11)
C55 N28 1.462(9)
C56 N28 1.280(9)
C56 C57 1.411(10)
C57 C58 1.366(10)
C57 N30 1.384(8)
C58 N29 1.363(10)
C58 C59 1.509(11)
C60 N30 1.289(9)
C60 N29 1.361(9)
C61 N31 1.295(9)
C61 N32 1.370(9)
C62 N32 1.357(9)
C62 C64 1.397(10)
C62 C63 1.475(11)
C64 N31 1.388(9)
C64 C65 1.443(10)
C65 N33 1.284(9)
C66 N33 1.466(8)
C66 C67 1.535(9)
C67 N34 1.467(8)
C68 N34 1.284(9)
C68 C69 1.443(10)
C69 C70 1.366(10)
C69 N36 1.378(9)
C70 N35 1.365(11)
C70 C71 1.525(12)
C72 N36 1.307(9)
C72 N35 1.349(10)
C73 N37 1.150(8)
C73 S1 1.631(7)
C74 N38 1.104(9)
C74 S2 1.655(10)
C75 N39 1.131(9)
C75 S3 1.615(8)
C76 N40 1.168(9)
C76 S4 1.589(9)
C77 N41 1.167(10)
C77 S5 1.627(9)
C78 N42 1.162(10)
C78 S6 1.605(10)
N1 Fe1 2.172(6)
N3 Fe1 2.161(6)
N4 Fe2 2.188(5)
N6 Fe2 2.174(6)
N7 Fe2 2.208(6)
N9 Fe2 2.175(5)
N10 Fe3 2.182(6)
N12 Fe3 2.186(6)
N13 Fe3 2.157(6)
N15 Fe3 2.211(6)
N16 Fe4 2.195(6)
N18 Fe4 2.128(6)
N19 Fe4 2.168(6)
N21 Fe4 2.158(6)
N22 Fe5 2.149(7)
N24 Fe5 2.213(7)
N25 Fe5 2.162(7)
N27 Fe5 2.175(6)
N28 Fe6 2.193(6)
N30 Fe6 2.145(6)
N31 Fe6 2.218(6)
N33 Fe6 2.180(5)
N34 Fe1 2.160(5)
N36 Fe1 2.235(6)
N37 Fe1 2.055(6)
N38 Fe2 2.046(6)
N39 Fe3 2.044(7)
N40 Fe4 2.041(6)
N41 Fe5 2.029(7)
N42 Fe6 2.048(7)
O1 Fe2 1.789(4)
O1 Fe1 1.799(4)
O2 Fe4 1.792(5)
O2 Fe3 1.805(5)
O3 Fe6 1.796(5)
O3 Fe5 1.799(5)
S100 C100 1.577(11)
N100 C100 1.183(11)
S300 C300 1.536(14)
C300 N300 1.146(17)
Cl1 O4P 1.392(7)
Cl1 O1P 1.430(6)
Cl1 O3P 1.445(7)
Cl1 O2P 1.463(7)
S200 C200 1.709(19)
N200 C200 1.11(2)
Cl2 O5P 1.391(13)
Cl2 O7P 1.40(2)
Cl2 O6P 1.41(2)
Cl2 O8P 1.453(14)
S250 C250 1.26(3)
N250 C250 1.30(6)
S500 C500 1.654(16)
N500 C500 1.172(16)
C5M O5M 1.25(3)
S400 C400 1.77(2)
C400 N400 1.00(2)
Cl3 O9P 1.375(17)
Cl3 O11P 1.404(13)
Cl3 O12P 1.414(17)
Cl3 O10P 1.42(2)
O100 C102 1.33(2)
O100 C103 1.39(3)
C101 C102 1.520(16)
C103 C104 1.565(18)
C1M O1M 1.268(17)
C2M O2M 1.323(18)
C3M O2W 0.92(3)
C4M O4M 1.65(4)
